data_2207346
loop_
_publ_author_name
'Amoore, Jarrod J. M.'
'Kepert, Cameron J.'

_publ_section_title
;
 4-(4-Pyridylamino)pyridinium isophthalate
;
_journal_coeditor_code SJ6139
_journal_issue 11
_journal_name_full 'Acta Crystallographica Section E'
_journal_page_first o3937
_journal_page_last o3938
_journal_paper_doi 10.1107/S160053680503463X
_journal_volume 61
_journal_year 2005
_chemical_formula_iupac 'C10 N3 H10 +, C8 H5 O4 -'
_chemical_formula_moiety 'C10 N3 H10 +, C8 H5 O4 -'
_chemical_formula_sum 'C18 H15 N3 O4'
_chemical_formula_weight 337.33
_chemical_name_systematic
;
4-(4-Pyridylamino)pyridinium isophthalate
;
_space_group_IT_number 14
_symmetry_cell_setting monoclinic
_symmetry_space_group_name_Hall '-P 2yn'
_symmetry_space_group_name_H-M 'P 1 21/n 1'
_atom_sites_solution_hydrogens geom
_atom_sites_solution_primary direct
_atom_sites_solution_secondary difmap
_cell_angle_alpha 90.00
_cell_angle_beta 107.787(3)
_cell_angle_gamma 90.00
_cell_formula_units_Z 4
_cell_length_a 9.3246(18)
_cell_length_b 15.134(3)
_cell_length_c 11.655(2)
_cell_measurement_reflns_used 936
_cell_measurement_temperature 150(2)
_cell_measurement_theta_max 27.9285
_cell_measurement_theta_min 2.6595
_cell_volume 1566.1(5)
_computing_cell_refinement SMART
_computing_data_collection 'SMART (Bruker, 1997)'
_computing_data_reduction 'SAINT-Plus (Bruker, 1997)'
_computing_molecular_graphics 'ORTEP-3 (Farrugia, 1997) and MERCURY (Version 1.4; Bruno et al., 2002)'
_computing_publication_material 'XCIF (Bruker, 2001)'
_computing_structure_refinement 'SHELXL97 (Sheldrick, 1997)'
_computing_structure_solution 'SHELXS86 (Sheldrick, 1990)'
_diffrn_ambient_temperature 150(2)
_diffrn_measured_fraction_theta_full 0.984
_diffrn_measured_fraction_theta_max 0.984
_diffrn_measurement_device_type 'Bruker SMART 1000 CCD'
_diffrn_measurement_method \w
_diffrn_radiation_monochromator graphite
_diffrn_radiation_source 'fine-focus sealed tube'
_diffrn_radiation_type MoK\a
_diffrn_radiation_wavelength 0.71073
_diffrn_reflns_av_R_equivalents 0.0231
_diffrn_reflns_av_sigmaI/netI 0.0182
_diffrn_reflns_limit_h_max 12
_diffrn_reflns_limit_h_min -12
_diffrn_reflns_limit_k_max 19
_diffrn_reflns_limit_k_min -19
_diffrn_reflns_limit_l_max 15
_diffrn_reflns_limit_l_min -15
_diffrn_reflns_number 15761
_diffrn_reflns_theta_full 28.03
_diffrn_reflns_theta_max 28.03
_diffrn_reflns_theta_min 2.28
_diffrn_standards_decay_% 0.00
_diffrn_standards_number 138
_exptl_absorpt_coefficient_mu 0.103
_exptl_absorpt_correction_T_max 0.98
_exptl_absorpt_correction_T_min 0.899528
_exptl_absorpt_correction_type multi-scan
_exptl_absorpt_process_details '(SADABS; Sheldrick 1996)'
_exptl_crystal_colour 'Light yellow'
_exptl_crystal_density_diffrn 1.431
_exptl_crystal_density_method 'not measured'
_exptl_crystal_description 'Irregular polygon'
_exptl_crystal_F_000 704
_exptl_crystal_size_max 0.34
_exptl_crystal_size_mid 0.31
_exptl_crystal_size_min 0.25
_refine_diff_density_max 0.411
_refine_diff_density_min -0.187
_refine_ls_extinction_method none
_refine_ls_goodness_of_fit_ref 1.034
_refine_ls_hydrogen_treatment constr
_refine_ls_matrix_type full
_refine_ls_number_parameters 227
_refine_ls_number_reflns 3742
_refine_ls_number_restraints 0
_refine_ls_restrained_S_all 1.034
_refine_ls_R_factor_all 0.0436
_refine_ls_R_factor_gt 0.0367
_refine_ls_shift/su_max 0.000
_refine_ls_shift/su_mean 0.000
_refine_ls_structure_factor_coef Fsqd
_refine_ls_weighting_details 'calc w = 1/[\s^2^(Fo^2^)+(0.0457P)^2^+0.7162P] where P = (Fo^2^+2Fc^2^)/3'
_refine_ls_weighting_scheme calc
_refine_ls_wR_factor_gt 0.0936
_refine_ls_wR_factor_ref 0.1006
_reflns_number_gt 3246
_reflns_number_total 3742
_reflns_threshold_expression I>2\s(I)
_cod_data_source_file sj6139.cif
_cod_data_source_block I
_cod_depositor_comments
;
The following automatic conversions were performed:
'_symmetry_cell_setting' value 'Monoclinic' changed to 'monoclinic'
according to '/home/saulius/struct/CIF-dictionaries/cif_core.dic'
dictionary named 'cif_core.dic' version 2.4.1 from 2010-06-29.

Automatic conversion script
Id: cif_fix_enum 1527 2010-12-29 10:47:43Z saulius 

The following automatic conversions were performed:

'_symmetry_cell_setting' value 'Monoclinic' changed to 'monoclinic'
according to /home/saulius/struct/CIF-dictionaries/cif_core.dic
dictionary named 'cif_core.dic' version 2.4.1 from 2010-06-29.

Automatic conversion script
Id: cif_fix_values 1715 2011-07-08 13:25:40Z adriana 
;
_cod_original_sg_symbol_H-M 'P 21/n'
_cod_database_code 2207346

loop_
_symmetry_equiv_pos_as_xyz
'x, y, z'
'-x+1/2, y+1/2, -z+1/2'
'-x, -y, -z'
'x-1/2, -y-1/2, z-1/2'

loop_
_atom_site_label
_atom_site_fract_x
_atom_site_fract_y
_atom_site_fract_z
_atom_site_U_iso_or_equiv
_atom_site_adp_type
_atom_site_calc_flag
_atom_site_refinement_flags
_atom_site_occupancy
_atom_site_type_symbol
O1 0.34974(10) 0.11099(5) 0.41885(8) 0.02368(19) Uani d . 1 O
O2 0.19178(10) 0.10254(6) 0.52802(8) 0.0259(2) Uani d . 1 O
O3 0.63653(11) 0.39044(6) 0.44486(8) 0.0295(2) Uani d . 1 O
H3A 0.6894 0.4285 0.4241 0.044 Uiso calc R 1 H
O4 0.67686(11) 0.47818(6) 0.60559(9) 0.0320(2) Uani d . 1 O
N1 0.20141(12) 0.48577(7) 0.62266(10) 0.0246(2) Uani d . 1 N
N2 -0.23674(11) 0.05480(6) 0.62987(9) 0.0222(2) Uani d . 1 N
H2A -0.2714 0.0011 0.6096 0.027 Uiso calc R 1 H
N3 -0.08474(11) 0.30872(6) 0.72439(9) 0.0211(2) Uani d . 1 N
H3B -0.1206 0.3313 0.7796 0.025 Uiso calc R 1 H
C1 0.18105(14) 0.48763(8) 0.73191(11) 0.0247(3) Uani d . 1 C
H1 0.2327 0.5314 0.7878 0.030 Uiso calc R 1 H
C2 0.08894(14) 0.42925(8) 0.76701(11) 0.0230(2) Uani d . 1 C
H2B 0.0780 0.4332 0.8452 0.028 Uiso calc R 1 H
C3 0.01176(12) 0.36414(7) 0.68646(10) 0.0196(2) Uani d . 1 C
C4 0.03145(13) 0.36225(8) 0.57240(11) 0.0228(2) Uani d . 1 C
H4 -0.0195 0.3198 0.5142 0.027 Uiso calc R 1 H
C5 0.12717(14) 0.42383(8) 0.54597(11) 0.0242(2) Uani d . 1 C
H5 0.1406 0.4217 0.4684 0.029 Uiso calc R 1 H
C6 -0.12665(14) 0.08682(8) 0.58937(11) 0.0234(2) Uani d . 1 C
H6 -0.0859 0.0504 0.5407 0.028 Uiso calc R 1 H
C7 -0.07177(13) 0.17079(8) 0.61657(10) 0.0219(2) Uani d . 1 C
H7 0.0060 0.1923 0.5870 0.026 Uiso calc R 1 H
C8 -0.13196(12) 0.22486(7) 0.68888(10) 0.0186(2) Uani d . 1 C
C9 -0.24476(13) 0.18829(7) 0.73203(10) 0.0198(2) Uani d . 1 C
H9 -0.2863 0.2223 0.7827 0.024 Uiso calc R 1 H
C10 -0.29427(13) 0.10423(8) 0.70116(10) 0.0213(2) Uani d . 1 C
H10 -0.3705 0.0802 0.7304 0.026 Uiso calc R 1 H
C11 0.46110(12) 0.27514(7) 0.52942(10) 0.0192(2) Uani d . 1 C
H11 0.4780 0.2627 0.4547 0.023 Uiso calc R 1 H
C12 0.52574(13) 0.34998(7) 0.59467(10) 0.0204(2) Uani d . 1 C
C13 0.50560(13) 0.36639(8) 0.70637(11) 0.0233(2) Uani d . 1 C
H13 0.5499 0.4171 0.7513 0.028 Uiso calc R 1 H
C14 0.42108(14) 0.30888(8) 0.75221(11) 0.0236(2) Uani d . 1 C
H14 0.4101 0.3193 0.8295 0.028 Uiso calc R 1 H
C15 0.35235(13) 0.23600(8) 0.68506(10) 0.0214(2) Uani d . 1 C
H15 0.2917 0.1978 0.7156 0.026 Uiso calc R 1 H
C16 0.37188(12) 0.21845(7) 0.57293(10) 0.0184(2) Uani d . 1 C
C17 0.61995(13) 0.41295(8) 0.54945(11) 0.0228(2) Uani d . 1 C
C18 0.29773(13) 0.13812(7) 0.50157(10) 0.0185(2) Uani d . 1 C

loop_
_atom_site_aniso_label
_atom_site_aniso_U_11
_atom_site_aniso_U_22
_atom_site_aniso_U_33
_atom_site_aniso_U_12
_atom_site_aniso_U_13
_atom_site_aniso_U_23
O1 0.0317(5) 0.0182(4) 0.0260(4) -0.0050(3) 0.0160(4) -0.0032(3)
O2 0.0282(4) 0.0241(4) 0.0297(5) -0.0075(3) 0.0151(4) -0.0037(3)
O3 0.0371(5) 0.0242(4) 0.0317(5) -0.0125(4) 0.0172(4) -0.0036(4)
O4 0.0389(5) 0.0244(5) 0.0332(5) -0.0126(4) 0.0115(4) -0.0052(4)
N1 0.0248(5) 0.0197(5) 0.0305(5) -0.0016(4) 0.0104(4) 0.0026(4)
N2 0.0261(5) 0.0149(4) 0.0245(5) -0.0022(4) 0.0062(4) -0.0003(4)
N3 0.0257(5) 0.0169(5) 0.0247(5) -0.0021(4) 0.0138(4) -0.0029(4)
C1 0.0254(6) 0.0190(6) 0.0303(6) -0.0018(5) 0.0092(5) -0.0036(5)
C2 0.0258(6) 0.0201(6) 0.0250(6) -0.0002(4) 0.0107(5) -0.0025(4)
C3 0.0198(5) 0.0157(5) 0.0253(6) 0.0014(4) 0.0098(4) 0.0013(4)
C4 0.0260(6) 0.0196(5) 0.0231(6) -0.0016(4) 0.0079(5) -0.0007(4)
C5 0.0272(6) 0.0235(6) 0.0237(6) 0.0005(5) 0.0103(5) 0.0025(5)
C6 0.0275(6) 0.0193(6) 0.0251(6) 0.0013(5) 0.0105(5) -0.0019(4)
C7 0.0236(6) 0.0200(6) 0.0248(6) -0.0009(4) 0.0112(5) -0.0011(4)
C8 0.0190(5) 0.0164(5) 0.0199(5) 0.0007(4) 0.0051(4) 0.0011(4)
C9 0.0207(5) 0.0184(5) 0.0215(5) 0.0024(4) 0.0082(4) 0.0015(4)
C10 0.0202(5) 0.0205(5) 0.0234(5) -0.0003(4) 0.0071(4) 0.0043(4)
C11 0.0202(5) 0.0184(5) 0.0188(5) 0.0004(4) 0.0056(4) 0.0012(4)
C12 0.0193(5) 0.0181(5) 0.0225(5) 0.0003(4) 0.0044(4) 0.0018(4)
C13 0.0229(6) 0.0201(5) 0.0244(6) -0.0005(4) 0.0038(4) -0.0045(4)
C14 0.0253(6) 0.0255(6) 0.0202(5) 0.0022(5) 0.0074(4) -0.0024(4)
C15 0.0217(5) 0.0212(6) 0.0223(5) 0.0003(4) 0.0082(4) 0.0011(4)
C16 0.0184(5) 0.0158(5) 0.0204(5) 0.0010(4) 0.0051(4) 0.0004(4)
C17 0.0219(6) 0.0191(5) 0.0260(6) -0.0012(4) 0.0050(5) 0.0008(4)
C18 0.0206(5) 0.0156(5) 0.0194(5) 0.0003(4) 0.0061(4) 0.0022(4)

loop_
_atom_type_symbol
_atom_type_description
_atom_type_scat_dispersion_real
_atom_type_scat_dispersion_imag
_atom_type_scat_source
C C 0.0033 0.0016 'International Tables Vol C Tables 4.2.6.8 and 6.1.1.4'
H H 0.0000 0.0000 'International Tables Vol C Tables 4.2.6.8 and 6.1.1.4'
N N 0.0061 0.0033 'International Tables Vol C Tables 4.2.6.8 and 6.1.1.4'
O O 0.0106 0.0060 'International Tables Vol C Tables 4.2.6.8 and 6.1.1.4'

loop_
_geom_angle_atom_site_label_1
_geom_angle_atom_site_label_2
_geom_angle_atom_site_label_3
_geom_angle
C17 O3 H3A 109.5
C5 N1 C1 117.08(10)
C6 N2 C10 120.50(10)
C6 N2 H2A 119.7
C10 N2 H2A 119.7
C8 N3 C3 129.89(10)
C8 N3 H3B 115.1
C3 N3 H3B 115.1
N1 C1 C2 123.29(11)
N1 C1 H1 118.4
C2 C1 H1 118.4
C1 C2 C3 119.45(11)
C1 C2 H2B 120.3
C3 C2 H2B 120.3
C4 C3 N3 125.00(11)
C4 C3 C2 117.57(11)
N3 C3 C2 117.35(10)
C5 C4 C3 118.54(11)
C5 C4 H4 120.7
C3 C4 H4 120.7
N1 C5 C4 124.07(11)
N1 C5 H5 118.0
C4 C5 H5 118.0
N2 C6 C7 121.62(11)
N2 C6 H6 119.2
C7 C6 H6 119.2
C6 C7 C8 119.23(11)
C6 C7 H7 120.4
C8 C7 H7 120.4
N3 C8 C7 124.80(10)
N3 C8 C9 117.60(10)
C7 C8 C9 117.53(10)
C10 C9 C8 120.09(11)
C10 C9 H9 120.0
C8 C9 H9 120.0
N2 C10 C9 121.00(11)
N2 C10 H10 119.5
C9 C10 H10 119.5
C16 C11 C12 120.54(11)
C16 C11 H11 119.7
C12 C11 H11 119.7
C13 C12 C11 119.68(11)
C13 C12 C17 118.47(10)
C11 C12 C17 121.84(11)
C14 C13 C12 120.20(11)
C14 C13 H13 119.9
C12 C13 H13 119.9
C13 C14 C15 119.99(11)
C13 C14 H14 120.0
C15 C14 H14 120.0
C14 C15 C16 120.47(11)
C14 C15 H15 119.8
C16 C15 H15 119.8
C11 C16 C15 119.05(10)
C11 C16 C18 121.14(10)
C15 C16 C18 119.81(10)
O4 C17 O3 123.57(11)
O4 C17 C12 122.35(11)
O3 C17 C12 114.07(10)
O2 C18 O1 124.29(11)
O2 C18 C16 118.37(10)
O1 C18 C16 117.33(10)

loop_
_geom_bond_atom_site_label_1
_geom_bond_atom_site_label_2
_geom_bond_distance
O1 C18 1.2724(14)
O2 C18 1.2439(14)
O3 C17 1.3195(15)
O3 H3A 0.8400
O4 C17 1.2132(15)
N1 C5 1.3337(16)
N1 C1 1.3438(16)
N2 C6 1.3445(16)
N2 C10 1.3454(16)
N2 H2A 0.8800
N3 C8 1.3654(15)
N3 C3 1.3970(14)
N3 H3B 0.8800
C1 C2 1.3785(17)
C1 H1 0.9500
C2 C3 1.3992(16)
C2 H2B 0.9500
C3 C4 1.3966(16)
C4 C5 1.3886(17)
C4 H4 0.9500
C5 H5 0.9500
C6 C7 1.3705(17)
C6 H6 0.9500
C7 C8 1.4085(16)
C7 H7 0.9500
C8 C9 1.4102(16)
C9 C10 1.3637(17)
C9 H9 0.9500
C10 H10 0.9500
C11 C16 1.3939(15)
C11 C12 1.3945(16)
C11 H11 0.9500
C12 C13 1.3931(17)
C12 C17 1.4969(16)
C13 C14 1.3861(17)
C13 H13 0.9500
C14 C15 1.3905(17)
C14 H14 0.9500
C15 C16 1.3990(16)
C15 H15 0.9500
C16 C18 1.5153(15)

loop_
_geom_hbond_atom_site_label_D
_geom_hbond_atom_site_label_H
_geom_hbond_atom_site_label_A
_geom_hbond_site_symmetry_A
_geom_hbond_distance_DH
_geom_hbond_distance_HA
_geom_hbond_distance_DA
_geom_hbond_angle_DHA
_geom_hbond_publ_flag
N2 H2A O1 3_556 0.88 1.84 2.7134(14) 174 yes
O3 H3A N1 3_666 0.84 1.83 2.6720(14) 178 yes
N3 H3B O1 4_566 0.88 1.94 2.7987(13) 166 yes

loop_
_geom_torsion_atom_site_label_1
_geom_torsion_atom_site_label_2
_geom_torsion_atom_site_label_3
_geom_torsion_atom_site_label_4
_geom_torsion
C7 C8 C3 C4 32.47(11)

loop_
_cod_related_entry_id
_cod_related_entry_database
_cod_related_entry_code
1 ChemSpider 21127008
